data_7062444
loop_
_publ_author_name
'Trivedi, Manoj'
'Singh, Gurmeet'
'Sharma, Raj Kishore'
'Rath, Nigam P.'
'Husain, Ahmad'

_publ_section_title
;
 Synthetic, spectral, structural and catalytic activities of 3-D metal
 format/acetate framework materials for CO2 conversion
;
_journal_issue 22
_journal_name_full 'New Journal of Chemistry'
_journal_page_first 10585
_journal_page_last 10592
_journal_paper_doi 10.1039/D3NJ01463K
_journal_volume 47
_journal_year 2023
_chemical_formula_moiety 'C12 H19 Na Ni2 O12'
_chemical_formula_sum 'C12 H19 Na Ni2 O12'
_chemical_formula_weight 495.64
_space_group_crystal_system monoclinic
_space_group_IT_number 15
_space_group_name_Hall '-C 2yc'
_space_group_name_H-M_alt 'C 1 2/c 1'
_atom_sites_solution_hydrogens mixed
_atom_sites_solution_primary iterative
_audit_creation_date 2019-07-16
_audit_creation_method
;
Olex2 1.2
(compiled 2018.05.29 svn.r3508 for OlexSys, GUI svn.r5506)
;
_audit_update_record
;
2023-03-12 deposited with the CCDC.	2023-04-25 downloaded from the CCDC.
;
_cell_angle_alpha 90
_cell_angle_beta 114.446(5)
_cell_angle_gamma 90
_cell_formula_units_Z 4
_cell_length_a 14.641(2)
_cell_length_b 17.787(3)
_cell_length_c 8.0993(12)
_cell_measurement_reflns_used 4195
_cell_measurement_temperature 100(2)
_cell_measurement_theta_max 27.41
_cell_measurement_theta_min 2.29
_cell_volume 1920.1(5)
_computing_cell_refinement 'SAINT V8.38A (Bruker AXS, 2016)'
_computing_data_reduction 'SAINT V8.38A (Bruker AXS, 2016)'
_computing_molecular_graphics 'Olex2 (Dolomanov et al., 2009)'
_computing_publication_material 'Olex2 (Dolomanov et al., 2009)'
_computing_structure_refinement 'XL (Sheldrick, 2008)'
_computing_structure_solution 'olex2.solve (Bourhis et al., 2015)'
_diffrn_ambient_temperature 100.0
_diffrn_measured_fraction_theta_full 0.998
_diffrn_measured_fraction_theta_max 0.991
_diffrn_measurement_device_type 'Bruker APEX-II CCD'
_diffrn_measurement_method '\f and \w scans'
_diffrn_radiation_type MoK\a
_diffrn_radiation_wavelength 0.71073
_diffrn_reflns_av_R_equivalents 0.0958
_diffrn_reflns_av_unetI/netI 0.0570
_diffrn_reflns_Laue_measured_fraction_full 0.998
_diffrn_reflns_Laue_measured_fraction_max 0.991
_diffrn_reflns_limit_h_max 18
_diffrn_reflns_limit_h_min -18
_diffrn_reflns_limit_k_max 20
_diffrn_reflns_limit_k_min -23
_diffrn_reflns_limit_l_max 10
_diffrn_reflns_limit_l_min -10
_diffrn_reflns_number 14709
_diffrn_reflns_point_group_measured_fraction_full 0.998
_diffrn_reflns_point_group_measured_fraction_max 0.991
_diffrn_reflns_theta_full 25.242
_diffrn_reflns_theta_max 27.594
_diffrn_reflns_theta_min 2.290
_diffrn_standards_number 0
_exptl_absorpt_coefficient_mu 2.041
_exptl_absorpt_correction_T_max 0.8621
_exptl_absorpt_correction_T_min 0.6399
_exptl_absorpt_correction_type none
_exptl_absorpt_process_details
;
SADABS-2016/2 (Bruker,2016/2) was used for absorption correction.
wR2(int) was 0.1130 before and 0.0910 after correction.
The Ratio of minimum to maximum transmission is 0.7423.
The \l/2 correction factor is Not present.
;
_exptl_crystal_colour blue
_exptl_crystal_colour_primary blue
_exptl_crystal_density_diffrn 1.715
_exptl_crystal_description block
_exptl_crystal_F_000 1016
_exptl_crystal_size_max 0.113
_exptl_crystal_size_mid 0.076
_exptl_crystal_size_min 0.051
_refine_diff_density_max 1.692
_refine_diff_density_min -1.529
_refine_diff_density_rms 0.252
_refine_ls_extinction_method none
_refine_ls_goodness_of_fit_ref 1.349
_refine_ls_hydrogen_treatment mixed
_refine_ls_matrix_type full
_refine_ls_number_parameters 127
_refine_ls_number_reflns 2212
_refine_ls_number_restraints 1
_refine_ls_restrained_S_all 1.728
_refine_ls_R_factor_all 0.0864
_refine_ls_R_factor_gt 0.0686
_refine_ls_shift/su_max 0.000
_refine_ls_shift/su_mean 0.000
_refine_ls_structure_factor_coef Fsqd
_refine_ls_weighting_details 'w=1/[\s^2^(Fo^2^)+(0.1000P)^2^] where P=(Fo^2^+2Fc^2^)/3'
_refine_ls_weighting_scheme calc
_refine_ls_wR_factor_gt 0.1740
_refine_ls_wR_factor_ref 0.1952
_reflns_Friedel_coverage 0.000
_reflns_number_gt 1777
_reflns_number_total 2212
_reflns_threshold_expression 'I > 2\s(I)'
_cod_data_source_file d3nj01463k2.cif
_cod_data_source_block 15_a
_cod_depositor_comments 'Adding full bibliography for 7062444--7062445.cif.'
_cod_database_code 7062444
_shelx_shelxl_version_number 2018/3
_shelx_space_group_comment
;
The symmetry employed for this shelxl refinement is uniquely defined
by the following loop, which should always be used as a source of
symmetry information in preference to the above space-group names.
They are only intended as comments.
;
_shelx_estimated_absorpt_t_max 0.903
_shelx_estimated_absorpt_t_min 0.802
_olex2_refinement_description
;
1. Fixed Uiso
 At 1.5 times of:
  All C(H,H,H) groups
2. Restrained distances
 O4-H4
 0.8 with sigma of 0.01
3.a Idealised Me refined as rotating group:
 C2(H2A,H2B,H2C), C4(H4A,H4B,H4C), C6(H6A,H6B,H6C)
;
_olex2_submission_special_instructions 'No special instructions were received'

loop_
_space_group_symop_operation_xyz
'x, y, z'
'-x, y, -z+1/2'
'x+1/2, y+1/2, z'
'-x+1/2, y+1/2, -z+1/2'
'-x, -y, -z'
'x, -y, z-1/2'
'-x+1/2, -y+1/2, -z'
'x+1/2, -y+1/2, z-1/2'

loop_
_atom_site_label
_atom_site_type_symbol
_atom_site_fract_x
_atom_site_fract_y
_atom_site_fract_z
_atom_site_U_iso_or_equiv
_atom_site_adp_type
_atom_site_occupancy
_atom_site_site_symmetry_order
_atom_site_calc_flag
_atom_site_refinement_flags_posn
_atom_site_refinement_flags_adp
_atom_site_refinement_flags_occupancy
_atom_site_disorder_assembly
_atom_site_disorder_group
Ni1 Ni 0.20738(4) 0.30583(3) 0.04284(7) 0.0185(3) Uani 1 1 d . . . . .
Na1 Na 0.500000 0.10561(15) 0.250000 0.0251(6) Uani 1 2 d S T P . .
O1 O 0.2865(2) 0.2774(2) 0.2952(5) 0.0300(8) Uani 1 1 d . . . . .
O2 O 0.3628(3) 0.1825(2) 0.2231(5) 0.0307(8) Uani 1 1 d . . . . .
O3 O 0.1194(2) 0.40016(18) 0.0617(4) 0.0251(7) Uani 1 1 d . . . . .
O4 O 0.0714(3) 0.5073(2) 0.1374(5) 0.0391(9) Uani 1 1 d D . . . .
O5 O 0.3197(2) 0.3654(2) 0.0427(5) 0.0322(8) Uani 1 1 d . . . . .
O6 O 0.3927(2) 0.2692(2) -0.0329(5) 0.0314(8) Uani 1 1 d . . . . .
C1 C 0.3449(3) 0.2215(3) 0.3368(6) 0.0229(9) Uani 1 1 d . . . . .
C2 C 0.3976(4) 0.2012(3) 0.5332(7) 0.0300(11) Uani 1 1 d . . . . .
H2A H 0.398297 0.146443 0.546409 0.045 Uiso 1 1 calc GR . . . .
H2B H 0.362258 0.223926 0.600508 0.045 Uiso 1 1 calc GR . . . .
H2C H 0.466655 0.220044 0.581373 0.045 Uiso 1 1 calc GR . . . .
C3 C 0.1375(3) 0.4537(3) 0.1701(7) 0.0262(10) Uani 1 1 d . . . . .
C4 C 0.2344(4) 0.4598(3) 0.3344(8) 0.0405(13) Uani 1 1 d . . . . .
H4A H 0.234867 0.423623 0.425999 0.061 Uiso 1 1 calc GR . . . .
H4B H 0.241483 0.510869 0.383895 0.061 Uiso 1 1 calc GR . . . .
H4C H 0.290245 0.449077 0.301257 0.061 Uiso 1 1 calc GR . . . .
C5 C 0.3882(3) 0.3375(3) 0.0037(6) 0.0255(10) Uani 1 1 d . . . . .
C6 C 0.4676(4) 0.3891(3) -0.0026(8) 0.0417(13) Uani 1 1 d . . . . .
H6A H 0.459910 0.394112 -0.128160 0.063 Uiso 1 1 calc GR . . . .
H6B H 0.533980 0.368362 0.072117 0.063 Uiso 1 1 calc GR . . . .
H6C H 0.460827 0.438658 0.044193 0.063 Uiso 1 1 calc GR . . . .
H4 H 0.000000 0.500000 0.000000 0.05(3) Uiso 1 2 d DS T P . .

loop_
_atom_site_aniso_label
_atom_site_aniso_U_11
_atom_site_aniso_U_22
_atom_site_aniso_U_33
_atom_site_aniso_U_23
_atom_site_aniso_U_13
_atom_site_aniso_U_12
Ni1 0.0220(4) 0.0117(4) 0.0210(4) 0.00037(19) 0.0082(3) 0.00329(18)
Na1 0.0265(12) 0.0192(14) 0.0292(13) 0.000 0.0111(10) 0.000
O1 0.0329(17) 0.026(2) 0.0306(17) 0.0008(15) 0.0125(14) 0.0105(14)
O2 0.0370(19) 0.0229(19) 0.0277(18) 0.0002(13) 0.0089(15) 0.0105(14)
O3 0.0276(15) 0.0167(17) 0.0313(17) -0.0015(13) 0.0125(13) 0.0056(12)
O4 0.0356(19) 0.022(2) 0.049(2) -0.0139(16) 0.0075(17) 0.0096(14)
O5 0.0325(17) 0.0198(19) 0.046(2) 0.0018(15) 0.0185(15) -0.0011(13)
O6 0.0263(16) 0.0252(19) 0.046(2) -0.0044(15) 0.0184(15) -0.0020(13)
C1 0.025(2) 0.019(2) 0.023(2) 0.0001(17) 0.0091(17) -0.0022(17)
C2 0.033(3) 0.036(3) 0.025(2) 0.0060(19) 0.015(2) 0.0039(19)
C3 0.030(2) 0.011(2) 0.040(3) -0.0022(18) 0.017(2) 0.0002(16)
C4 0.039(3) 0.026(3) 0.043(3) -0.011(2) 0.004(2) 0.004(2)
C5 0.027(2) 0.019(2) 0.029(2) 0.0018(18) 0.0104(18) 0.0038(18)
C6 0.038(3) 0.032(3) 0.058(3) 0.006(3) 0.023(3) -0.007(2)

loop_
_atom_type_symbol
_atom_type_description
_atom_type_scat_dispersion_real
_atom_type_scat_dispersion_imag
_atom_type_scat_source
C C 0.0033 0.0016 'International Tables Vol C Tables 4.2.6.8 and 6.1.1.4'
H H 0.0000 0.0000 'International Tables Vol C Tables 4.2.6.8 and 6.1.1.4'
O O 0.0106 0.0060 'International Tables Vol C Tables 4.2.6.8 and 6.1.1.4'
Na Na 0.0362 0.0249 'International Tables Vol C Tables 4.2.6.8 and 6.1.1.4'
Ni Ni 0.3393 1.1124 'International Tables Vol C Tables 4.2.6.8 and 6.1.1.4'

loop_
_geom_angle_atom_site_label_1
_geom_angle_atom_site_label_2
_geom_angle_atom_site_label_3
_geom_angle
_geom_angle_site_symmetry_1
_geom_angle_site_symmetry_3
_geom_angle_publ_flag
Ni1 Ni1 Na1 124.31(4) 7 7 ?
O1 Ni1 Ni1 86.49(10) . 7 ?
O1 Ni1 Na1 145.97(10) . 7 ?
O1 Ni1 O2 169.48(14) . 7 ?
O1 Ni1 O3 103.89(13) . . ?
O1 Ni1 O5 90.35(15) . . ?
O1 Ni1 O6 88.65(16) . 7 ?
O2 Ni1 Ni1 83.07(10) 7 7 ?
O2 Ni1 Na1 43.41(10) 7 7 ?
O2 Ni1 O3 86.52(13) 7 . ?
O3 Ni1 Ni1 169.52(9) . 7 ?
O3 Ni1 Na1 45.31(9) . 7 ?
O5 Ni1 Ni1 85.23(11) . 7 ?
O5 Ni1 Na1 105.01(11) . 7 ?
O5 Ni1 O2 90.03(16) . 7 ?
O5 Ni1 O3 96.04(13) . . ?
O5 Ni1 O6 169.59(14) . 7 ?
O6 Ni1 Ni1 84.37(11) 7 7 ?
O6 Ni1 Na1 81.29(11) 7 7 ?
O6 Ni1 O2 89.07(16) 7 7 ?
O6 Ni1 O3 94.25(14) 7 . ?
Ni1 Na1 Ni1 124.29(8) 8_556 7 ?
O2 Na1 Ni1 35.06(9) . 7 ?
O2 Na1 Ni1 35.06(9) 2_655 8_556 ?
O2 Na1 Ni1 106.14(12) 2_655 7 ?
O2 Na1 Ni1 106.14(12) . 8_556 ?
O2 Na1 O2 109.3(2) . 2_655 ?
O2 Na1 O3 110.00(13) 2_655 7 ?
O2 Na1 O3 72.98(12) 2_655 8_556 ?
O2 Na1 O3 72.98(12) . 7 ?
O2 Na1 O3 110.00(13) . 8_556 ?
O2 Na1 O4 150.75(12) . 3_545 ?
O2 Na1 O4 88.26(14) . 4_545 ?
O2 Na1 O4 88.26(14) 2_655 3_545 ?
O2 Na1 O4 150.75(12) 2_655 4_545 ?
O3 Na1 Ni1 39.63(8) 7 7 ?
O3 Na1 Ni1 144.10(11) 7 8_556 ?
O3 Na1 Ni1 39.63(8) 8_556 8_556 ?
O3 Na1 Ni1 144.10(11) 8_556 7 ?
O3 Na1 O3 175.1(2) 7 8_556 ?
O4 Na1 Ni1 118.65(9) 3_545 7 ?
O4 Na1 Ni1 101.58(8) 3_545 8_556 ?
O4 Na1 Ni1 118.65(9) 4_545 8_556 ?
O4 Na1 Ni1 101.58(8) 4_545 7 ?
O4 Na1 O3 79.15(12) 4_545 8_556 ?
O4 Na1 O3 97.24(13) 4_545 7 ?
O4 Na1 O3 97.24(13) 3_545 8_556 ?
O4 Na1 O3 79.15(12) 3_545 7 ?
O4 Na1 O4 86.6(2) 4_545 3_545 ?
C1 O1 Ni1 121.8(3) . . ?
Ni1 O2 Na1 101.53(15) 7 . ?
C1 O2 Ni1 124.4(3) . 7 ?
C1 O2 Na1 132.4(3) . . ?
Ni1 O3 Na1 95.06(13) . 7 ?
C3 O3 Ni1 133.2(3) . . ?
C3 O3 Na1 128.5(3) . 7 ?
Na1 O4 H4 94.82(19) 3_455 . ?
C3 O4 Na1 149.0(3) . 3_455 ?
C3 O4 H4 113.9(3) . . ?
C5 O5 Ni1 122.6(3) . . ?
C5 O6 Ni1 123.8(3) . 7 ?
O1 C1 O2 124.0(4) . . ?
O1 C1 C2 117.9(4) . . ?
O2 C1 C2 118.1(4) . . ?
C1 C2 H2A 109.5 . . ?
C1 C2 H2B 109.5 . . ?
C1 C2 H2C 109.5 . . ?
H2A C2 H2B 109.5 . . ?
H2A C2 H2C 109.5 . . ?
H2B C2 H2C 109.5 . . ?
O3 C3 O4 119.4(4) . . ?
O3 C3 C4 122.0(4) . . ?
O4 C3 C4 118.6(4) . . ?
C3 C4 H4A 109.5 . . ?
C3 C4 H4B 109.5 . . ?
C3 C4 H4C 109.5 . . ?
H4A C4 H4B 109.5 . . ?
H4A C4 H4C 109.5 . . ?
H4B C4 H4C 109.5 . . ?
O5 C5 C6 118.2(5) . . ?
O6 C5 O5 124.0(4) . . ?
O6 C5 C6 117.8(4) . . ?
C5 C6 H6A 109.5 . . ?
C5 C6 H6B 109.5 . . ?
C5 C6 H6C 109.5 . . ?
H6A C6 H6B 109.5 . . ?
H6A C6 H6C 109.5 . . ?
H6B C6 H6C 109.5 . . ?

loop_
_geom_bond_atom_site_label_1
_geom_bond_atom_site_label_2
_geom_bond_distance
_geom_bond_site_symmetry_2
_geom_bond_publ_flag
Ni1 Ni1 2.5885(11) 7 ?
Ni1 Na1 3.3712(14) 7 ?
Ni1 O1 1.953(3) . ?
Ni1 O2 1.977(4) 7 ?
Ni1 O3 2.159(3) . ?
Ni1 O5 1.956(3) . ?
Ni1 O6 1.958(3) 7 ?
Na1 O2 2.364(4) 2_655 ?
Na1 O2 2.364(4) . ?
Na1 O3 2.406(3) 8_556 ?
Na1 O3 2.406(3) 7 ?
Na1 O4 2.402(4) 3_545 ?
Na1 O4 2.402(4) 4_545 ?
O1 C1 1.262(6) . ?
O2 C1 1.264(6) . ?
O3 C3 1.247(6) . ?
O4 C3 1.306(6) . ?
O4 H4 1.176(3) . ?
O5 C5 1.270(6) . ?
O6 C5 1.260(6) . ?
C1 C2 1.497(6) . ?
C2 H2A 0.9800 . ?
C2 H2B 0.9800 . ?
C2 H2C 0.9800 . ?
C3 C4 1.494(6) . ?
C4 H4A 0.9800 . ?
C4 H4B 0.9800 . ?
C4 H4C 0.9800 . ?
C5 C6 1.499(7) . ?
C6 H6A 0.9800 . ?
C6 H6B 0.9800 . ?
C6 H6C 0.9800 . ?
